data_2311446
loop_
_publ_author_name
'Schwendtner, Karolina'
'Kolitsch, Uwe'

_publ_section_title
;
 <i>M</i>In(HAsO<sub>4</sub>)<sub>2</sub> (<i>M</i> = K, Rb, Cs): three
 new hydrogen-arsenates adopting two different structure types.
;
_journal_issue 'Pt 10'
_journal_name_full 'Acta crystallographica. Section E, Crystallographic communications'
_journal_page_first 1580
_journal_page_last 1586
_journal_paper_doi 10.1107/S205698901701355X
_journal_volume 73
_journal_year 2017
_chemical_formula_iupac 'Rb In (H As O4)2'
_chemical_formula_moiety 'Rb In (H As O4)2'
_chemical_formula_sum 'As2 H2 In O8 Rb'
_chemical_formula_weight 480.15
_chemical_name_common 'rubidium indium bis(hydrogen arsenate)'
_chemical_name_systematic 'Rubidium indium bis[hydrogen arsenate(V)]'
_space_group_crystal_system trigonal
_space_group_IT_number 167
_space_group_name_Hall '-R 3 2"c'
_space_group_name_H-M_alt 'R -3 c :H'
_atom_sites_solution_hydrogens difmap
_atom_sites_solution_primary direct
_atom_sites_solution_secondary difmap
_audit_creation_method SHELXL-2016/6
_cell_angle_alpha 90
_cell_angle_beta 90
_cell_angle_gamma 120
_cell_formula_units_Z 18
_cell_length_a 8.5120(10)
_cell_length_b 8.5120(10)
_cell_length_c 56.434(11)
_cell_measurement_reflns_used 2882
_cell_measurement_temperature 293(2)
_cell_measurement_theta_max 32.547
_cell_measurement_theta_min 2.856
_cell_volume 3541.1(9)
_computing_cell_refinement
;
SCALEPACK (Otwinowski <i>et al.</i>,  2003)
;
_computing_data_collection
;
COLLECT (Nonius, 2003)
;
_computing_data_reduction
;
DENZO and SCALEPACK (Otwinowski <i>et al.</i>,  2003)
;
_computing_molecular_graphics
;
DIAMOND (Brandenburg, 2005)
;
_computing_publication_material
;
publCIF (Westrip, 2010)
;
_computing_structure_refinement
;
SHELXL2016 (Sheldrick, 2015)
;
_computing_structure_solution
;
SHELXS97 (Sheldrick, 2008)
;
_diffrn_ambient_temperature 293(2)
_diffrn_measured_fraction_theta_full 0.999
_diffrn_measured_fraction_theta_max 0.999
_diffrn_measurement_device_type 'Nonius KappaCCD single-crystal four-circle'
_diffrn_measurement_method '\f and \w scans'
_diffrn_radiation_type MoK\a
_diffrn_radiation_wavelength 0.71073
_diffrn_reflns_av_R_equivalents 0.0244
_diffrn_reflns_limit_h_max 12
_diffrn_reflns_limit_h_min -12
_diffrn_reflns_limit_k_max 10
_diffrn_reflns_limit_k_min -10
_diffrn_reflns_limit_l_max 85
_diffrn_reflns_limit_l_min -85
_diffrn_reflns_number 5262
_diffrn_reflns_theta_full 25.242
_diffrn_reflns_theta_max 32.547
_diffrn_reflns_theta_min 2.856
_exptl_absorpt_coefficient_mu 17.502
_exptl_absorpt_correction_T_max 0.779
_exptl_absorpt_correction_T_min 0.475
_exptl_absorpt_correction_type multi-scan
_exptl_absorpt_process_details
;
(SCALEPACK; Otwinowski <i>et al.</i>,  2003)
;
_exptl_crystal_colour colourless
_exptl_crystal_density_diffrn 4.053
_exptl_crystal_density_method 'not measured'
_exptl_crystal_description 'small hexagonal platelets'
_exptl_crystal_F_000 3924
_exptl_crystal_size_max 0.050
_exptl_crystal_size_mid 0.050
_exptl_crystal_size_min 0.015
_refine_diff_density_max 1.001
_refine_diff_density_min -0.861
_refine_ls_extinction_coef 0.000313(12)
_refine_ls_extinction_expression Fc^*^=kFc[1+0.001xFc^2^\l^3^/sin(2\q)]^-1/4^
_refine_ls_extinction_method
;
SHELXL2016 (Sheldrick, 2015)
;
_refine_ls_goodness_of_fit_ref 1.116
_refine_ls_hydrogen_treatment refall
_refine_ls_matrix_type full
_refine_ls_number_parameters 69
_refine_ls_number_reflns 1443
_refine_ls_number_restraints 3
_refine_ls_restrained_S_all 1.116
_refine_ls_R_factor_all 0.0251
_refine_ls_R_factor_gt 0.0184
_refine_ls_shift/su_max 0.006
_refine_ls_shift/su_mean 0.000
_refine_ls_structure_factor_coef Fsqd
_refine_ls_weighting_details 'w=1/[\s^2^(Fo^2^)+(0.0140P)^2^+16.3085P] where P=(Fo^2^+2Fc^2^)/3'
_refine_ls_weighting_scheme calc
_refine_ls_wR_factor_gt 0.0390
_refine_ls_wR_factor_ref 0.0410
_reflns_number_gt 1255
_reflns_number_total 1443
_reflns_threshold_expression 'I > 2\s(I)'
_cod_data_source_file pj2047sup1.cif
_cod_data_source_block RbInHAsO42
_cod_original_cell_volume 3541.1(11)
_cod_database_code 2311446
_shelx_space_group_comment
;
The symmetry employed for this shelxl refinement is uniquely defined
by the following loop, which should always be used as a source of
symmetry information in preference to the above space-group names.
They are only intended as comments.
;
_shelx_estimated_absorpt_t_min 0.475
_shelx_estimated_absorpt_t_max 0.779

loop_
_space_group_symop_operation_xyz
'x, y, z'
'-y, x-y, z'
'-x+y, -x, z'
'y, x, -z+1/2'
'x-y, -y, -z+1/2'
'-x, -x+y, -z+1/2'
'x+2/3, y+1/3, z+1/3'
'-y+2/3, x-y+1/3, z+1/3'
'-x+y+2/3, -x+1/3, z+1/3'
'y+2/3, x+1/3, -z+5/6'
'x-y+2/3, -y+1/3, -z+5/6'
'-x+2/3, -x+y+1/3, -z+5/6'
'x+1/3, y+2/3, z+2/3'
'-y+1/3, x-y+2/3, z+2/3'
'-x+y+1/3, -x+2/3, z+2/3'
'y+1/3, x+2/3, -z+7/6'
'x-y+1/3, -y+2/3, -z+7/6'
'-x+1/3, -x+y+2/3, -z+7/6'
'-x, -y, -z'
'y, -x+y, -z'
'x-y, x, -z'
'-y, -x, z-1/2'
'-x+y, y, z-1/2'
'x, x-y, z-1/2'
'-x+2/3, -y+1/3, -z+1/3'
'y+2/3, -x+y+1/3, -z+1/3'
'x-y+2/3, x+1/3, -z+1/3'
'-y+2/3, -x+1/3, z-1/6'
'-x+y+2/3, y+1/3, z-1/6'
'x+2/3, x-y+1/3, z-1/6'
'-x+1/3, -y+2/3, -z+2/3'
'y+1/3, -x+y+2/3, -z+2/3'
'x-y+1/3, x+2/3, -z+2/3'
'-y+1/3, -x+2/3, z+1/6'
'-x+y+1/3, y+2/3, z+1/6'
'x+1/3, x-y+2/3, z+1/6'

loop_
_atom_site_type_symbol
_atom_site_label
_atom_site_fract_x
_atom_site_fract_y
_atom_site_fract_z
_atom_site_U_iso_or_equiv
_atom_site_adp_type
_atom_site_calc_flag
_atom_site_occupancy
Rb Rb1A 0.000000 0.000000 0.750000 0.0236(2) Uani d 0.949(3)
Rb Rb1B 0.000000 -0.051(4) 0.750000 0.0236(2) Uani d 0.0170(9)
Rb Rb2A 0.000000 0.000000 0.66882(10) 0.0423(6) Uani d 0.567(3)
Rb Rb2B -0.0304(11) -0.0266(11) 0.66795(15) 0.0423(6) Uani d 0.1442(9)
In In1 0.333333 0.666667 0.75297(2) 0.01028(7) Uani d 1
In In2 0.333333 0.666667 0.666667 0.01217(8) Uani d 1
As As -0.39741(3) -0.36940(3) 0.71279(2) 0.01097(7) Uani d 1
O O1 0.5235(3) -0.3776(3) 0.68584(3) 0.0298(5) Uani d 1
O O2 -0.4271(2) -0.2389(2) 0.73221(3) 0.0171(3) Uani d 1
O O3 -0.1635(2) -0.2654(3) 0.70899(3) 0.0201(4) Uani d 1
O O4 0.4679(2) -0.1119(2) 0.77738(3) 0.0155(3) Uani d 1
H H -0.131(6) -0.339(5) 0.7128(7) 0.051(13) Uiso d 1

loop_
_atom_site_aniso_label
_atom_site_aniso_U_11
_atom_site_aniso_U_22
_atom_site_aniso_U_33
_atom_site_aniso_U_12
_atom_site_aniso_U_13
_atom_site_aniso_U_23
Rb1A 0.0267(3) 0.0267(3) 0.0175(3) 0.01335(15) 0.000 0.000
Rb1B 0.0267(3) 0.0267(3) 0.0175(3) 0.01335(15) 0.000 0.000
Rb2A 0.0509(8) 0.0509(8) 0.0250(4) 0.0254(4) 0.000 0.000
Rb2B 0.0509(8) 0.0509(8) 0.0250(4) 0.0254(4) 0.000 0.000
In1 0.01052(8) 0.01052(8) 0.00981(12) 0.00526(4) 0.000 0.000
In2 0.01472(11) 0.01472(11) 0.00707(16) 0.00736(6) 0.000 0.000
As 0.01290(11) 0.01207(11) 0.01030(10) 0.00802(9) 0.00056(8) 0.00086(8)
O1 0.0399(12) 0.0513(14) 0.0129(8) 0.0337(12) -0.0062(8) -0.0002(8)
O2 0.0170(8) 0.0122(8) 0.0203(8) 0.0060(7) 0.0076(7) -0.0012(6)
O3 0.0145(8) 0.0163(9) 0.0308(10) 0.0087(7) 0.0061(7) 0.0072(7)
O4 0.0137(8) 0.0133(8) 0.0217(8) 0.0084(6) -0.0038(6) -0.0056(6)

loop_
_atom_type_symbol
_atom_type_description
_atom_type_scat_dispersion_real
_atom_type_scat_dispersion_imag
_atom_type_scat_source
O O 0.0106 0.0060 'International Tables Vol C Tables 4.2.6.8 and 6.1.1.4'
As As 0.0499 2.0058 'International Tables Vol C Tables 4.2.6.8 and 6.1.1.4'
In In -0.7276 1.3100 'International Tables Vol C Tables 4.2.6.8 and 6.1.1.4'
Rb Rb -0.9393 2.9676 'International Tables Vol C Tables 4.2.6.8 and 6.1.1.4'
H H 0.0000 0.0000 'International Tables Vol C Tables 4.2.6.8 and 6.1.1.4'

loop_
_geom_angle_atom_site_label_1
_geom_angle_atom_site_label_2
_geom_angle_atom_site_label_3
_geom_angle_site_symmetry_1
_geom_angle_site_symmetry_3
_geom_angle
Rb1B Rb1A Rb1B 2 3 120.00(12)
Rb1B Rb1A O3 2 5_556 59.08(4)
Rb1B Rb1A O3 3 5_556 85.05(9)
Rb1B Rb1A O3 2 2 59.08(4)
Rb1B Rb1A O3 3 2 126.88(5)
O3 Rb1A O3 5_556 2 118.16(8)
Rb1B Rb1A O3 2 4_556 126.88(4)
Rb1B Rb1A O3 3 4_556 59.08(7)
O3 Rb1A O3 5_556 4_556 68.39(6)
O3 Rb1A O3 2 4_556 170.10(7)
Rb1B Rb1A O3 2 6_556 85.05(4)
Rb1B Rb1A O3 3 6_556 126.88(5)
O3 Rb1A O3 5_556 6_556 68.39(6)
O3 Rb1A O3 2 6_556 106.24(7)
O3 Rb1A O3 4_556 6_556 68.39(6)
Rb1B Rb1A O3 2 3 85.05(4)
Rb1B Rb1A O3 3 3 59.08(7)
O3 Rb1A O3 5_556 3 106.24(7)
O3 Rb1A O3 2 3 68.39(6)
O3 Rb1A O3 4_556 3 118.16(7)
O3 Rb1A O3 6_556 3 170.10(8)
Rb1B Rb1A O3 2 . 126.88(4)
Rb1B Rb1A O3 3 . 85.05(9)
O3 Rb1A O3 5_556 . 170.10(7)
O3 Rb1A O3 2 . 68.38(6)
O3 Rb1A O3 4_556 . 106.24(7)
O3 Rb1A O3 6_556 . 118.16(7)
O3 Rb1A O3 3 . 68.38(6)
Rb1B Rb1A O2 2 . 148.87(3)
Rb1B Rb1A O2 3 . 37.75(11)
O3 Rb1A O2 5_556 . 120.30(5)
O3 Rb1A O2 2 . 112.03(5)
O3 Rb1A O2 4_556 . 67.27(5)
O3 Rb1A O2 6_556 . 125.02(5)
O3 Rb1A O2 3 . 64.77(5)
O3 Rb1A O2 . . 50.13(4)
Rb1B Rb1A O2 2 6_556 37.75(3)
Rb1B Rb1A O2 3 6_556 148.87(10)
O3 Rb1A O2 5_556 6_556 64.77(5)
O3 Rb1A O2 2 6_556 67.27(5)
O3 Rb1A O2 4_556 6_556 112.03(5)
O3 Rb1A O2 6_556 6_556 50.13(5)
O3 Rb1A O2 3 6_556 120.30(5)
O3 Rb1A O2 . 6_556 125.02(5)
O2 Rb1A O2 . 6_556 172.51(6)
Rb1B Rb1A O2 2 4_556 148.87(3)
Rb1B Rb1A O2 3 4_556 86.26(12)
O3 Rb1A O2 5_556 4_556 112.03(5)
O3 Rb1A O2 2 4_556 120.30(5)
O3 Rb1A O2 4_556 4_556 50.13(4)
O3 Rb1A O2 6_556 4_556 64.77(5)
O3 Rb1A O2 3 4_556 125.02(5)
O3 Rb1A O2 . 4_556 67.27(5)
O2 Rb1A O2 . 4_556 62.27(6)
O2 Rb1A O2 6_556 4_556 111.23(3)
Rb1B Rb1A O2 2 3 37.75(3)
Rb1B Rb1A O2 3 3 86.26(12)
O3 Rb1A O2 5_556 3 67.27(5)
O3 Rb1A O2 2 3 64.77(5)
O3 Rb1A O2 4_556 3 125.02(5)
O3 Rb1A O2 6_556 3 120.30(5)
O3 Rb1A O2 3 3 50.13(5)
O3 Rb1A O2 . 3 112.03(5)
O2 Rb1A O2 . 3 111.23(3)
O2 Rb1A O2 6_556 3 75.50(6)
O2 Rb1A O2 4_556 3 172.51(6)
Rb1B Rb1A O2 2 5_556 86.26(3)
Rb1B Rb1A O2 3 5_556 37.75(11)
O3 Rb1A O2 5_556 5_556 50.13(4)
O3 Rb1A O2 2 5_556 125.02(5)
O3 Rb1A O2 4_556 5_556 64.77(5)
O3 Rb1A O2 6_556 5_556 112.03(5)
O3 Rb1A O2 3 5_556 67.27(5)
O3 Rb1A O2 . 5_556 120.30(5)
O2 Rb1A O2 . 5_556 75.50(6)
O2 Rb1A O2 6_556 5_556 111.23(3)
O2 Rb1A O2 4_556 5_556 111.23(3)
O2 Rb1A O2 3 5_556 62.27(6)
Rb1B Rb1A O2 2 2 86.26(3)
Rb1B Rb1A O2 3 2 148.87(11)
O3 Rb1A O2 5_556 2 125.02(5)
O3 Rb1A O2 2 2 50.13(4)
O3 Rb1A O2 4_556 2 120.30(5)
O3 Rb1A O2 6_556 2 67.27(5)
O3 Rb1A O2 3 2 112.03(5)
O3 Rb1A O2 . 2 64.77(5)
O2 Rb1A O2 . 2 111.23(3)
O2 Rb1A O2 6_556 2 62.27(6)
O2 Rb1A O2 4_556 2 75.50(6)
O2 Rb1A O2 3 2 111.23(3)
O2 Rb1A O2 5_556 2 172.51(7)
Rb1B Rb1A As 2 5_556 68.045(6)
Rb1B Rb1A As 3 5_556 62.23(10)
O3 Rb1A As 5_556 5_556 25.58(3)
O3 Rb1A As 2 5_556 121.18(4)
O3 Rb1A As 4_556 5_556 68.11(4)
O3 Rb1A As 6_556 5_556 92.38(4)
O3 Rb1A As 3 5_556 83.92(4)
O3 Rb1A As . 5_556 145.24(3)
O2 Rb1A As . 5_556 99.68(3)
O2 Rb1A As 6_556 5_556 86.65(3)
O2 Rb1A As 4_556 5_556 118.16(3)
O2 Rb1A As 3 5_556 57.81(3)
O2 Rb1A As 5_556 5_556 25.19(3)
O2 Rb1A As 2 5_556 148.88(3)
Rb1B Rb1A H 2 . 127.6(7)
Rb1B Rb1A H 3 . 95.7(8)
O3 Rb1A H 5_556 . 170.2(6)
O3 Rb1A H 2 . 69.0(7)
O3 Rb1A H 4_556 . 103.6(7)
O3 Rb1A H 6_556 . 103.8(6)
O3 Rb1A H 3 . 82.3(6)
O3 Rb1A H . . 14.5(6)
O2 Rb1A H . . 58.6(7)
O2 Rb1A H 6_556 . 115.4(7)
O2 Rb1A H 4_556 . 58.4(6)
O2 Rb1A H 3 . 122.5(6)
O2 Rb1A H 5_556 . 132.7(7)
O2 Rb1A H 2 . 53.3(7)
As Rb1A H 5_556 . 157.8(7)
Rb1B Rb1A H 2 2 44.8(6)
Rb1B Rb1A H 3 2 127.6(8)
O3 Rb1A H 5_556 2 103.8(6)
O3 Rb1A H 2 2 14.5(6)
O3 Rb1A H 4_556 2 170.2(6)
O3 Rb1A H 6_556 2 103.6(7)
O3 Rb1A H 3 2 69.0(7)
O3 Rb1A H . 2 82.3(6)
O2 Rb1A H . 2 122.5(6)
O2 Rb1A H 6_556 2 58.4(6)
O2 Rb1A H 4_556 2 132.7(7)
O2 Rb1A H 3 2 53.3(7)
O2 Rb1A H 5_556 2 115.4(7)
O2 Rb1A H 2 2 58.6(7)
As Rb1A H 5_556 2 107.6(7)
H Rb1A H . 2 83.5(9)
Rb1B Rb1A H 2 3 95.7(7)
Rb1B Rb1A H 3 3 44.8(6)
O3 Rb1A H 5_556 3 103.6(7)
O3 Rb1A H 2 3 82.3(6)
O3 Rb1A H 4_556 3 103.8(6)
O3 Rb1A H 6_556 3 170.2(6)
O3 Rb1A H 3 3 14.5(6)
O3 Rb1A H . 3 69.0(7)
O2 Rb1A H . 3 53.3(7)
O2 Rb1A H 6_556 3 132.7(7)
O2 Rb1A H 4_556 3 115.4(8)
O2 Rb1A H 3 3 58.6(7)
O2 Rb1A H 5_556 3 58.4(6)
O2 Rb1A H 2 3 122.5(6)
As Rb1A H 5_556 3 78.9(7)
H Rb1A H . 3 83.5(9)
H Rb1A H 2 3 83.5(9)
Rb1B Rb1A H 2 4_556 127.6(7)
Rb1B Rb1A H 3 4_556 44.8(6)
O3 Rb1A H 5_556 4_556 69.0(7)
O3 Rb1A H 2 4_556 170.2(6)
O3 Rb1A H 4_556 4_556 14.5(6)
O3 Rb1A H 6_556 4_556 82.3(6)
O3 Rb1A H 3 4_556 103.8(6)
O3 Rb1A H . 4_556 103.6(7)
O2 Rb1A H . 4_556 58.4(6)
O2 Rb1A H 6_556 4_556 122.5(6)
O2 Rb1A H 4_556 4_556 58.6(7)
O2 Rb1A H 3 4_556 115.4(7)
O2 Rb1A H 5_556 4_556 53.3(7)
O2 Rb1A H 2 4_556 132.7(7)
As Rb1A H 5_556 4_556 62.0(7)
H Rb1A H . 4_556 104.8(15)
H Rb1A H 2 4_556 168.6(14)
H Rb1A H 3 4_556 89.6(11)
Rb1B Rb1A H 2 5_556 44.8(6)
Rb1B Rb1A H 3 5_556 95.7(8)
O3 Rb1A H 5_556 5_556 14.5(6)
O3 Rb1A H 2 5_556 103.8(6)
O3 Rb1A H 4_556 5_556 82.3(6)
O3 Rb1A H 6_556 5_556 69.0(7)
O3 Rb1A H 3 5_556 103.6(7)
O3 Rb1A H . 5_556 170.2(6)
O2 Rb1A H . 5_556 132.7(7)
O2 Rb1A H 6_556 5_556 53.3(7)
O2 Rb1A H 4_556 5_556 122.5(6)
O2 Rb1A H 3 5_556 58.4(6)
O2 Rb1A H 5_556 5_556 58.6(7)
O2 Rb1A H 2 5_556 115.4(7)
As Rb1A H 5_556 5_556 33.5(7)
H Rb1A H . 5_556 168.6(14)
H Rb1A H 2 5_556 89.6(12)
H Rb1A H 3 5_556 104.8(15)
H Rb1A H 4_556 5_556 83.5(9)
Rb1B Rb1A H 2 6_556 95.7(7)
Rb1B Rb1A H 3 6_556 127.6(8)
O3 Rb1A H 5_556 6_556 82.3(6)
O3 Rb1A H 2 6_556 103.6(7)
O3 Rb1A H 4_556 6_556 69.0(7)
O3 Rb1A H 6_556 6_556 14.5(6)
O3 Rb1A H 3 6_556 170.2(6)
O3 Rb1A H . 6_556 103.8(6)
O2 Rb1A H . 6_556 115.4(8)
O2 Rb1A H 6_556 6_556 58.6(7)
O2 Rb1A H 4_556 6_556 53.3(7)
O2 Rb1A H 3 6_556 132.7(7)
O2 Rb1A H 5_556 6_556 122.5(6)
O2 Rb1A H 2 6_556 58.4(6)
As Rb1A H 5_556 6_556 105.4(6)
H Rb1A H . 6_556 89.6(11)
H Rb1A H 2 6_556 104.8(14)
H Rb1A H 3 6_556 168.6(15)
H Rb1A H 4_556 6_556 83.5(9)
H Rb1A H 5_556 6_556 83.5(9)
Rb1B Rb1B Rb1B 2 3 60.00(3)
Rb1B Rb1B O3 2 6_556 97.5(5)
Rb1B Rb1B O3 3 6_556 123.7(5)
Rb1B Rb1B O3 2 . 123.7(5)
Rb1B Rb1B O3 3 . 97.5(6)
O3 Rb1B O3 6_556 . 133.3(11)
Rb1B Rb1B O2 2 4_556 158.5(3)
Rb1B Rb1B O2 3 4_556 109.8(5)
O3 Rb1B O2 6_556 4_556 71.7(5)
O3 Rb1B O2 . 4_556 74.5(5)
Rb1B Rb1B O2 2 2 109.8(4)
Rb1B Rb1B O2 3 2 158.5(3)
O3 Rb1B O2 6_556 2 74.5(5)
O3 Rb1B O2 . 2 71.7(5)
O2 Rb1B O2 4_556 2 85.8(8)
Rb1B Rb1B O3 2 4_556 105.8(5)
Rb1B Rb1B O3 3 4_556 68.2(6)
O3 Rb1B O3 6_556 4_556 71.05(15)
O3 Rb1B O3 . 4_556 111.7(3)
O2 Rb1B O3 4_556 4_556 53.4(2)
O2 Rb1B O3 2 4_556 132.8(9)
Rb1B Rb1B O3 2 2 68.2(5)
Rb1B Rb1B O3 3 2 105.8(5)
O3 Rb1B O3 6_556 2 111.7(3)
O3 Rb1B O3 . 2 71.04(15)
O2 Rb1B O3 4_556 2 132.8(9)
O2 Rb1B O3 2 2 53.4(2)
O3 Rb1B O3 4_556 2 173.4(12)
Rb1B Rb1B O2 2 . 114.7(5)
Rb1B Rb1B O2 3 . 57.8(6)
O3 Rb1B O2 6_556 . 132.6(4)
O3 Rb1B O2 . . 51.41(7)
O2 Rb1B O2 4_556 . 65.7(2)
O2 Rb1B O2 2 . 120.6(6)
O3 Rb1B O2 4_556 . 67.34(7)
O3 Rb1B O2 2 . 112.19(11)
Rb1B Rb1B O2 2 6_556 57.8(5)
Rb1B Rb1B O2 3 6_556 114.7(4)
O3 Rb1B O2 6_556 6_556 51.41(7)
O3 Rb1B O2 . 6_556 132.6(4)
O2 Rb1B O2 4_556 6_556 120.6(6)
O2 Rb1B O2 2 6_556 65.7(2)
O3 Rb1B O2 4_556 6_556 112.19(11)
O3 Rb1B O2 2 6_556 67.34(7)
O2 Rb1B O2 . 6_556 172.4(11)
Rb1B Rb1B O3 2 5_556 45.4(3)
Rb1B Rb1B O3 3 5_556 61.5(3)
O3 Rb1B O3 6_556 5_556 66.84(19)
O3 Rb1B O3 . 5_556 158.9(9)
O2 Rb1B O3 4_556 5_556 113.43(5)
O2 Rb1B O3 2 5_556 126.87(6)
O3 Rb1B O3 4_556 5_556 64.9(3)
O3 Rb1B O3 2 5_556 110.3(6)
O2 Rb1B O3 . 5_556 112.4(6)
O2 Rb1B O3 6_556 5_556 61.9(2)
Rb1B Rb1B O3 2 3 61.5(3)
Rb1B Rb1B O3 3 3 45.4(3)
O3 Rb1B O3 6_556 3 158.9(9)
O3 Rb1B O3 . 3 66.84(19)
O2 Rb1B O3 4_556 3 126.87(6)
O2 Rb1B O3 2 3 113.43(5)
O3 Rb1B O3 4_556 3 110.3(6)
O3 Rb1B O3 2 3 64.9(3)
O2 Rb1B O3 . 3 61.9(2)
O2 Rb1B O3 6_556 3 112.4(6)
O3 Rb1B O3 5_556 3 94.2(8)
Rb1B Rb1B H 2 . 135.3(8)
Rb1B Rb1B H 3 . 112.7(9)
O3 Rb1B H 6_556 . 117.3(12)
O3 Rb1B H . . 16.1(6)
O2 Rb1B H 4_556 . 65.2(9)
O2 Rb1B H 2 . 59.4(9)
O3 Rb1B H 4_556 . 111.3(10)
O3 Rb1B H 2 . 73.1(8)
O2 Rb1B H . . 61.4(8)
O2 Rb1B H 6_556 . 124.3(10)
O3 Rb1B H 5_556 . 173.7(9)
O3 Rb1B H 3 . 82.4(6)
Rb1B Rb1B H 2 6_556 112.7(9)
Rb1B Rb1B H 3 6_556 135.3(7)
O3 Rb1B H 6_556 6_556 16.1(6)
O3 Rb1B H . 6_556 117.3(12)
O2 Rb1B H 4_556 6_556 59.4(9)
O2 Rb1B H 2 6_556 65.2(9)
O3 Rb1B H 4_556 6_556 73.1(8)
O3 Rb1B H 2 6_556 111.3(9)
O2 Rb1B H . 6_556 124.3(11)
O2 Rb1B H 6_556 6_556 61.4(8)
O3 Rb1B H 5_556 6_556 82.4(6)
O3 Rb1B H 3 6_556 173.7(10)
H Rb1B H . 6_556 101.4(15)
Rb2B Rb2A Rb2B 3 2 116(2)
Rb2B Rb2A O3 3 . 134(3)
Rb2B Rb2A O3 2 . 99(3)
Rb2B Rb2A O3 3 2 99(3)
Rb2B Rb2A O3 2 2 65(3)
O3 Rb2A O3 . 2 69.31(13)
Rb2B Rb2A O3 3 3 65(3)
Rb2B Rb2A O3 2 3 134(3)
O3 Rb2A O3 . 3 69.31(13)
O3 Rb2A O3 2 3 69.31(13)
Rb2B Rb2A O1 3 25_546 140(3)
Rb2B Rb2A O1 2 25_546 34(2)
O3 Rb2A O1 . 25_546 85.60(6)
O3 Rb2A O1 2 25_546 89.21(6)
O3 Rb2A O1 3 25_546 151.25(17)
Rb2B Rb2A O1 3 26_566 34(2)
Rb2B Rb2A O1 2 26_566 82(2)
O3 Rb2A O1 . 26_566 151.25(17)
O3 Rb2A O1 2 26_566 85.60(6)
O3 Rb2A O1 3 26_566 89.21(6)
O1 Rb2A O1 25_546 26_566 108.60(10)
Rb2B Rb2A O1 3 27_346 82(2)
Rb2B Rb2A O1 2 27_346 140(3)
O3 Rb2A O1 . 27_346 89.21(6)
O3 Rb2A O1 2 27_346 151.25(17)
O3 Rb2A O1 3 27_346 85.60(6)
O1 Rb2A O1 25_546 27_346 108.60(10)
O1 Rb2A O1 26_566 27_346 108.59(10)
Rb2B Rb2A O4 3 30_445 98(3)
Rb2B Rb2A O4 2 30_445 53(3)
O3 Rb2A O4 . 30_445 126.63(6)
O3 Rb2A O4 2 30_445 117.83(6)
O3 Rb2A O4 3 30_445 163.52(11)
O1 Rb2A O4 25_546 30_445 44.75(6)
O1 Rb2A O4 26_566 30_445 77.05(10)
O1 Rb2A O4 27_346 30_445 90.14(12)
Rb2B Rb2A O4 3 28_455 86(3)
Rb2B Rb2A O4 2 28_455 98(3)
O3 Rb2A O4 . 28_455 117.83(6)
O3 Rb2A O4 2 28_455 163.52(11)
O3 Rb2A O4 3 28_455 126.63(6)
O1 Rb2A O4 25_546 28_455 77.05(10)
O1 Rb2A O4 26_566 28_455 90.14(12)
O1 Rb2A O4 27_346 28_455 44.75(6)
O4 Rb2A O4 30_445 28_455 45.71(8)
Rb2B Rb2A O4 3 29 53(3)
Rb2B Rb2A O4 2 29 86(3)
O3 Rb2A O4 . 29 163.52(11)
O3 Rb2A O4 2 29 126.63(6)
O3 Rb2A O4 3 29 117.83(6)
O1 Rb2A O4 25_546 29 90.14(12)
O1 Rb2A O4 26_566 29 44.75(6)
O1 Rb2A O4 27_346 29 77.05(10)
O4 Rb2A O4 30_445 29 45.71(8)
O4 Rb2A O4 28_455 29 45.71(8)
Rb2B Rb2A O1 3 3_665 26(3)
Rb2B Rb2A O1 2 3_665 117(2)
O3 Rb2A O1 . 3_665 112.37(15)
O3 Rb2A O1 2 3_665 76.69(8)
O3 Rb2A O1 3 3_665 44.11(5)
O1 Rb2A O1 25_546 3_665 150.55(6)
O1 Rb2A O1 26_566 3_665 45.46(6)
O1 Rb2A O1 27_346 3_665 95.29(5)
O4 Rb2A O1 30_445 3_665 120.81(10)
O4 Rb2A O1 28_455 3_665 111.19(9)
O4 Rb2A O1 29 3_665 78.40(6)
Rb2B Rb2A O1 3 1_455 117(2)
Rb2B Rb2A O1 2 1_455 126(2)
O3 Rb2A O1 . 1_455 44.11(5)
O3 Rb2A O1 2 1_455 112.37(15)
O3 Rb2A O1 3 1_455 76.69(8)
O1 Rb2A O1 25_546 1_455 95.29(5)
O1 Rb2A O1 26_566 1_455 150.54(6)
O1 Rb2A O1 27_346 1_455 45.46(6)
O4 Rb2A O1 30_445 1_455 111.19(9)
O4 Rb2A O1 28_455 1_455 78.40(6)
O4 Rb2A O1 29 1_455 120.81(10)
O1 Rb2A O1 3_665 1_455 113.93(7)
Rb2B Rb2A O1 3 2_545 126(2)
Rb2B Rb2A O1 2 2_545 26(3)
O3 Rb2A O1 . 2_545 76.69(8)
O3 Rb2A O1 2 2_545 44.11(5)
O3 Rb2A O1 3 2_545 112.37(15)
O1 Rb2A O1 25_546 2_545 45.46(6)
O1 Rb2A O1 26_566 2_545 95.29(5)
O1 Rb2A O1 27_346 2_545 150.55(6)
O4 Rb2A O1 30_445 2_545 78.40(6)
O4 Rb2A O1 28_455 2_545 120.81(10)
O4 Rb2A O1 29 2_545 111.19(9)
O1 Rb2A O1 3_665 2_545 113.93(7)
O1 Rb2A O1 1_455 2_545 113.93(7)
Rb2B Rb2A O3 3 25_446 126(3)
Rb2B Rb2A O3 2 25_446 74(3)
O3 Rb2A O3 . 25_446 89.86(5)
O3 Rb2A O3 2 25_446 129.48(6)
O3 Rb2A O3 3 25_446 145.79(7)
O1 Rb2A O3 25_546 25_446 42.24(6)
O1 Rb2A O3 26_566 25_446 117.63(15)
O1 Rb2A O3 27_346 25_446 66.65(8)
O4 Rb2A O3 30_445 25_446 42.47(6)
O4 Rb2A O3 28_455 25_446 40.66(6)
O4 Rb2A O3 29 25_446 76.43(11)
O1 Rb2A O3 3_665 25_446 151.71(14)
O1 Rb2A O3 1_455 25_446 69.64(5)
O1 Rb2A O3 2_545 25_446 87.30(5)
Rb2B Rb2B Rb2B 2 3 60.00(6)
Rb2B Rb2B O3 2 . 106.1(12)
Rb2B Rb2B O3 3 . 127.22(14)
Rb2B Rb2B O3 2 3 104.1(12)
Rb2B Rb2B O3 3 3 66.3(12)
O3 Rb2B O3 . 3 69.9(2)
Rb2B Rb2B O3 2 2 46.66(16)
Rb2B Rb2B O3 3 2 68.5(12)
O3 Rb2B O3 . 2 68.05(19)
O3 Rb2B O3 3 2 66.39(17)
Rb2B Rb2B O1 2 27_346 158.2(7)
Rb2B Rb2B O1 3 27_346 111(2)
O3 Rb2B O1 . 27_346 94.9(2)
O3 Rb2B O1 3 27_346 88.5(2)
O3 Rb2B O1 2 27_346 153.0(3)
Rb2B Rb2B O1 2 25_546 62.0(19)
Rb2B Rb2B O1 3 25_546 118.2(19)
O3 Rb2B O1 . 25_546 87.5(2)
O3 Rb2B O1 3 25_546 149.7(3)
O3 Rb2B O1 2 25_546 86.8(2)
O1 Rb2B O1 27_346 25_546 114.2(2)
Rb2B Rb2B O4 2 28_455 113.2(3)
Rb2B Rb2B O4 3 28_455 105.2(7)
O3 Rb2B O4 . 28_455 125.4(3)
O3 Rb2B O4 3 28_455 130.1(3)
O3 Rb2B O4 2 28_455 159.7(3)
O1 Rb2B O4 27_346 28_455 47.08(11)
O1 Rb2B O4 25_546 28_455 79.33(17)
Rb2B Rb2B O1 2 1_455 150.5(18)
Rb2B Rb2B O1 3 1_455 141.8(19)
O3 Rb2B O1 . 1_455 47.02(14)
O3 Rb2B O1 3 1_455 79.7(2)
O3 Rb2B O1 2 1_455 113.9(3)
O1 Rb2B O1 27_346 1_455 48.49(13)
O1 Rb2B O1 25_546 1_455 99.9(2)
O4 Rb2B O1 28_455 1_455 83.29(17)
Rb2B Rb2B As 2 27_456 132.4(6)
Rb2B Rb2B As 3 27_456 98.8(15)
O3 Rb2B As . 27_456 119.4(2)
O3 Rb2B As 3 27_456 104.1(2)
O3 Rb2B As 2 27_456 166.2(3)
O1 Rb2B As 27_346 27_456 25.78(7)
O1 Rb2B As 25_546 27_456 104.6(2)
O4 Rb2B As 28_455 27_456 26.18(6)
O1 Rb2B As 1_455 27_456 72.35(15)
Rb2B Rb2B As 2 25_446 75.0(15)
Rb2B Rb2B As 3 25_446 117.0(13)
O3 Rb2B As . 25_446 105.0(2)
O3 Rb2B As 3 25_446 174.4(3)
O3 Rb2B As 2 25_446 110.1(2)
O1 Rb2B As 27_346 25_446 94.17(18)
O1 Rb2B As 25_546 25_446 25.24(7)
O4 Rb2B As 28_455 25_446 54.35(12)
O1 Rb2B As 1_455 25_446 98.42(18)
As Rb2B As 27_456 25_446 80.12(15)
Rb2B Rb2B As 2 . 129.9(12)
Rb2B Rb2B As 3 . 133.2(10)
O3 Rb2B As . . 23.86(9)
O3 Rb2B As 3 . 67.16(17)
O3 Rb2B As 2 . 89.1(2)
O1 Rb2B As 27_346 . 71.31(17)
O1 Rb2B As 25_546 . 100.0(2)
O4 Rb2B As 28_455 . 107.7(2)
O1 Rb2B As 1_455 . 24.73(7)
As Rb2B As 27_456 . 96.34(18)
As Rb2B As 25_446 . 109.1(2)
O2 In1 O2 2_565 3 92.65(7)
O2 In1 O2 2_565 1_665 92.65(7)
O2 In1 O2 3 1_665 92.65(7)
O2 In1 O4 2_565 1_565 91.95(7)
O2 In1 O4 3 1_565 173.42(7)
O2 In1 O4 1_665 1_565 91.82(7)
O2 In1 O4 2_565 2 91.82(7)
O2 In1 O4 3 2 91.95(7)
O2 In1 O4 1_665 2 173.42(7)
O4 In1 O4 1_565 2 83.21(7)
O2 In1 O4 2_565 3_665 173.42(7)
O2 In1 O4 3 3_665 91.82(7)
O2 In1 O4 1_665 3_665 91.95(7)
O4 In1 O4 1_565 3_665 83.21(7)
O4 In1 O4 2 3_665 83.21(7)
O2 In1 Rb2A 2_565 34 123.37(5)
O2 In1 Rb2A 3 34 123.36(5)
O2 In1 Rb2A 1_665 34 123.36(5)
O4 In1 Rb2A 1_565 34 50.06(5)
O4 In1 Rb2A 2 34 50.06(5)
O4 In1 Rb2A 3_665 34 50.06(5)
O2 In1 Rb1A 2_565 1_565 32.08(5)
O2 In1 Rb1A 3 1_565 107.92(5)
O2 In1 Rb1A 1_665 1_565 118.90(5)
O4 In1 Rb1A 1_565 1_565 73.96(4)
O4 In1 Rb1A 2 1_565 63.88(4)
O4 In1 Rb1A 3_665 1_565 141.47(5)
Rb2A In1 Rb1A 34 1_565 91.955(3)
O2 In1 Rb1A 2_565 . 118.90(5)
O2 In1 Rb1A 3 . 32.08(5)
O2 In1 Rb1A 1_665 . 107.92(5)
O4 In1 Rb1A 1_565 . 141.47(5)
O4 In1 Rb1A 2 . 73.96(4)
O4 In1 Rb1A 3_665 . 63.88(5)
Rb2A In1 Rb1A 34 . 91.954(3)
Rb1A In1 Rb1A 1_565 . 119.9
O2 In1 Rb1A 2_565 1_665 107.92(5)
O2 In1 Rb1A 3 1_665 118.90(5)
O2 In1 Rb1A 1_665 1_665 32.08(5)
O4 In1 Rb1A 1_565 1_665 63.88(5)
O4 In1 Rb1A 2 1_665 141.47(5)
O4 In1 Rb1A 3_665 1_665 73.96(5)
Rb2A In1 Rb1A 34 1_665 91.954(3)
Rb1A In1 Rb1A 1_565 1_665 119.9
Rb1A In1 Rb1A . 1_665 119.9
O1 In2 O1 26_566 27_456 96.52(7)
O1 In2 O1 26_566 2 180.0
O1 In2 O1 27_456 2 83.48(7)
O1 In2 O1 26_566 3_665 83.48(7)
O1 In2 O1 27_456 3_665 180.0
O1 In2 O1 2 3_665 96.52(7)
O1 In2 O1 26_566 1_565 83.48(7)
O1 In2 O1 27_456 1_565 83.48(7)
O1 In2 O1 2 1_565 96.52(7)
O1 In2 O1 3_665 1_565 96.52(7)
O1 In2 O1 26_566 25_556 96.52(7)
O1 In2 O1 27_456 25_556 96.52(7)
O1 In2 O1 2 25_556 83.48(7)
O1 In2 O1 3_665 25_556 83.48(7)
O1 In2 O1 1_565 25_556 180.0
O1 In2 Rb2A 26_566 25_556 47.93(8)
O1 In2 Rb2A 27_456 25_556 80.47(7)
O1 In2 Rb2A 2 25_556 132.07(8)
O1 In2 Rb2A 3_665 25_556 99.53(7)
O1 In2 Rb2A 1_565 25_556 37.05(8)
O1 In2 Rb2A 25_556 25_556 142.95(8)
O1 In2 Rb2A 26_566 1_565 132.07(8)
O1 In2 Rb2A 27_456 1_565 99.53(7)
O1 In2 Rb2A 2 1_565 47.93(8)
O1 In2 Rb2A 3_665 1_565 80.47(7)
O1 In2 Rb2A 1_565 1_565 142.95(8)
O1 In2 Rb2A 25_556 1_565 37.05(8)
Rb2A In2 Rb2A 25_556 1_565 180.0
O1 In2 Rb2A 26_566 . 37.05(8)
O1 In2 Rb2A 27_456 . 132.07(8)
O1 In2 Rb2A 2 . 142.95(8)
O1 In2 Rb2A 3_665 . 47.93(8)
O1 In2 Rb2A 1_565 . 80.47(7)
O1 In2 Rb2A 25_556 . 99.53(7)
Rb2A In2 Rb2A 25_556 . 60.060(6)
Rb2A In2 Rb2A 1_565 . 119.940(6)
O1 In2 Rb2A 26_566 1_665 99.53(7)
O1 In2 Rb2A 27_456 1_665 37.05(8)
O1 In2 Rb2A 2 1_665 80.47(7)
O1 In2 Rb2A 3_665 1_665 142.95(8)
O1 In2 Rb2A 1_565 1_665 47.93(8)
O1 In2 Rb2A 25_556 1_665 132.07(8)
Rb2A In2 Rb2A 25_556 1_665 60.060(6)
Rb2A In2 Rb2A 1_565 1_665 119.940(7)
Rb2A In2 Rb2A . 1_665 119.940(6)
O1 In2 Rb2A 26_566 25_456 80.47(7)
O1 In2 Rb2A 27_456 25_456 142.95(8)
O1 In2 Rb2A 2 25_456 99.53(7)
O1 In2 Rb2A 3_665 25_456 37.05(8)
O1 In2 Rb2A 1_565 25_456 132.07(8)
O1 In2 Rb2A 25_556 25_456 47.93(8)
Rb2A In2 Rb2A 25_556 25_456 119.940(6)
Rb2A In2 Rb2A 1_565 25_456 60.060(6)
Rb2A In2 Rb2A . 25_456 60.061(6)
Rb2A In2 Rb2A 1_665 25_456 180.0
O1 In2 Rb2A 26_566 25_566 142.95(8)
O1 In2 Rb2A 27_456 25_566 47.93(8)
O1 In2 Rb2A 2 25_566 37.05(8)
O1 In2 Rb2A 3_665 25_566 132.07(8)
O1 In2 Rb2A 1_565 25_566 99.53(7)
O1 In2 Rb2A 25_556 25_566 80.47(7)
Rb2A In2 Rb2A 25_556 25_566 119.940(7)
Rb2A In2 Rb2A 1_565 25_566 60.060(6)
Rb2A In2 Rb2A . 25_566 180.0
Rb2A In2 Rb2A 1_665 25_566 60.061(6)
Rb2A In2 Rb2A 25_456 25_566 119.939(6)
O1 As O2 1_455 . 116.08(10)
O1 As O4 1_455 6_556 109.85(10)
O2 As O4 . 6_556 113.73(8)
O1 As O3 1_455 . 104.27(10)
O2 As O3 . . 104.94(9)
O4 As O3 6_556 . 106.99(8)
O1 As Rb1B 1_455 3 133.87(15)
O2 As Rb1B . 3 51.9(5)
O4 As Rb1B 6_556 3 115.4(2)
O3 As Rb1B . 3 54.3(4)
O1 As Rb1B 1_455 . 138.5(3)
O2 As Rb1B . . 62.1(4)
O4 As Rb1B 6_556 . 107.4(4)
O3 As Rb1B . . 46.49(19)
Rb1B As Rb1B 3 . 11.6(9)
O1 As Rb2B 1_455 26_446 59.16(16)
O2 As Rb2B . 26_446 175.06(16)
O4 As Rb2B 6_556 26_446 68.35(14)
O3 As Rb2B . 26_446 78.23(14)
Rb1B As Rb2B 3 26_446 131.9(5)
Rb1B As Rb2B . 26_446 122.0(3)
O1 As Rb2B 1_455 25_446 62.57(15)
O2 As Rb2B . 25_446 175.80(17)
O4 As Rb2B 6_556 25_446 70.24(15)
O3 As Rb2B . 25_446 72.08(14)
Rb1B As Rb2B 3 25_446 125.7(4)
Rb1B As Rb2B . 25_446 115.9(3)
Rb2B As Rb2B 26_446 25_446 6.2(2)
O1 As Rb1A 1_455 . 134.73(9)
O2 As Rb1A . . 57.74(6)
O4 As Rb1A 6_556 . 112.84(6)
O3 As Rb1A . . 48.98(7)
Rb1B As Rb1A 3 . 6.0(4)
Rb1B As Rb1A . . 6.2(5)
Rb2B As Rb1A 26_446 . 126.16(13)
Rb2B As Rb1A 25_446 . 119.97(12)
O1 As Rb2A 1_455 25_446 61.31(9)
O2 As Rb2A . 25_446 177.30(9)
O4 As Rb2A 6_556 25_446 68.43(8)
O3 As Rb2A . 25_446 75.58(7)
Rb1B As Rb2A 3 25_446 129.1(4)
Rb1B As Rb2A . 25_446 119.2(3)
Rb2B As Rb2A 26_446 25_446 2.88(15)
Rb2B As Rb2A 25_446 25_446 3.52(13)
Rb1A As Rb2A . 25_446 123.340(18)
O1 As Rb2B 1_455 . 66.15(14)
O2 As Rb2B . . 104.87(14)
O4 As Rb2B 6_556 . 137.04(14)
O3 As Rb2B . . 42.56(14)
Rb1B As Rb2B 3 . 74.7(2)
Rb1B As Rb2B . . 74.33(18)
Rb2B As Rb2B 26_446 . 74.78(3)
Rb2B As Rb2B 25_446 . 70.9(2)
Rb1A As Rb2B . . 72.61(11)
Rb2A As Rb2B 25_446 . 73.66(14)
O1 As Rb2B 1_455 27_446 63.55(13)
O2 As Rb2B . 27_446 178.70(16)
O4 As Rb2B 6_556 27_446 65.54(13)
O3 As Rb2B . 27_446 76.36(14)
Rb1B As Rb2B 3 27_446 129.3(5)
Rb1B As Rb2B . 27_446 119.0(4)
Rb2B As Rb2B 26_446 27_446 4.39(15)
Rb2B As Rb2B 25_446 27_446 5.30(19)
Rb1A As Rb2B . 27_446 123.48(12)
Rb2A As Rb2B 25_446 27_446 2.94(15)
Rb2B As Rb2B . 27_446 76.18(18)
As O1 In2 1_655 1_545 142.20(12)
As O1 Rb2B 1_655 26_546 95.06(18)
In2 O1 Rb2B 1_545 26_546 119.53(18)
As O1 Rb2B 1_655 25_546 92.19(16)
In2 O1 Rb2B 1_545 25_546 123.76(15)
Rb2B O1 Rb2B 26_546 25_546 6.6(3)
As O1 Rb2A 1_655 25_546 93.97(12)
In2 O1 Rb2A 1_545 25_546 121.16(11)
Rb2B O1 Rb2A 26_546 25_546 2.47(17)
Rb2B O1 Rb2A 25_546 25_546 4.12(14)
As O1 Rb2B 1_655 1_655 89.12(16)
In2 O1 Rb2B 1_545 1_655 106.82(16)
Rb2B O1 Rb2B 26_546 1_655 86.07(7)
Rb2B O1 Rb2B 25_546 1_655 80.1(2)
Rb2A O1 Rb2B 25_546 1_655 83.83(15)
As O1 Rb2A 1_655 1_655 87.55(12)
In2 O1 Rb2A 1_545 1_655 107.67(9)
Rb2B O1 Rb2A 26_546 1_655 86.97(17)
Rb2B O1 Rb2A 25_546 1_655 80.92(17)
Rb2A O1 Rb2A 25_546 1_655 84.71(5)
Rb2B O1 Rb2A 1_655 1_655 1.7(2)
As O1 Rb2A 1_655 1_545 110.41(11)
In2 O1 Rb2A 1_545 1_545 74.80(7)
Rb2B O1 Rb2A 26_546 1_545 65.58(17)
Rb2B O1 Rb2A 25_546 1_545 72.13(14)
Rb2A O1 Rb2A 25_546 1_545 68.03(4)
Rb2B O1 Rb2A 1_655 1_545 146.21(11)
Rb2A O1 Rb2A 1_655 1_545 147.76(12)
As O2 In1 . 1_445 123.06(9)
As O2 Rb1B . 3 102.0(4)
In1 O2 Rb1B 1_445 3 124.8(3)
As O2 Rb1A . . 97.07(7)
In1 O2 Rb1A 1_445 . 127.94(7)
Rb1B O2 Rb1A 3 . 5.1(4)
As O2 Rb1B . . 91.5(4)
In1 O2 Rb1B 1_445 . 128.91(9)
Rb1B O2 Rb1B 3 . 12.4(9)
Rb1A O2 Rb1B . . 7.5(5)
As O2 Rb2A . . 56.91(5)
In1 O2 Rb2A 1_445 . 162.73(8)
Rb1B O2 Rb2A 3 . 68.43(19)
Rb1A O2 Rb2A . . 66.24(6)
Rb1B O2 Rb2A . . 66.61(7)
As O3 Rb1B . . 107.13(15)
As O3 Rb2B . . 113.58(18)
Rb1B O3 Rb2B . . 107.8(5)
As O3 Rb2A . . 117.21(9)
Rb1B O3 Rb2A . . 103.8(4)
Rb2B O3 Rb2A . . 4.46(18)
As O3 Rb1B . 3 98.0(5)
Rb1B O3 Rb1B . 3 14.3(10)
Rb2B O3 Rb1B . 3 102.66(17)
Rb2A O3 Rb1B . 3 99.24(11)
As O3 Rb1A . . 105.44(8)
Rb1B O3 Rb1A . . 7.6(6)
Rb2B O3 Rb1A . . 102.30(16)
Rb2A O3 Rb1A . . 98.50(9)
Rb1B O3 Rb1A 3 . 8.2(6)
As O3 Rb2B . 2 121.23(19)
Rb1B O3 Rb2B . 2 103.8(4)
Rb2B O3 Rb2B . 2 7.6(3)
Rb2A O3 Rb2B . 2 4.62(15)
Rb1B O3 Rb2B 3 2 100.4(2)
Rb1A O3 Rb2B . 2 99.01(18)
As O3 Rb2B . 3 115.94(17)
Rb1B O3 Rb2B . 3 101.7(5)
Rb2B O3 Rb2B . 3 6.1(2)
Rb2A O3 Rb2B . 3 3.2(2)
Rb1B O3 Rb2B 3 3 96.67(18)
Rb1A O3 Rb2B . 3 96.23(18)
Rb2B O3 Rb2B 2 3 7.4(2)
As O3 Rb1B . 2 110.6(3)
Rb1B O3 Rb1B . 2 10.9(8)
Rb2B O3 Rb1B . 2 97.1(4)
Rb2A O3 Rb1B . 2 93.2(4)
Rb1B O3 Rb1B 3 2 12.6(9)
Rb1A O3 Rb1B . 2 6.0(4)
Rb2B O3 Rb1B 2 2 93.5(4)
Rb2B O3 Rb1B 3 2 91.0(4)
As O3 Rb2A . 25_446 78.72(7)
Rb1B O3 Rb2A . 25_446 159.5(6)
Rb2B O3 Rb2A . 25_446 86.8(2)
Rb2A O3 Rb2A . 25_446 90.14(5)
Rb1B O3 Rb2A 3 25_446 170.52(10)
Rb1A O3 Rb2A . 25_446 167.05(8)
Rb2B O3 Rb2A 2 25_446 88.8(2)
Rb2B O3 Rb2A 3 25_446 92.8(2)
Rb1B O3 Rb2A 2 25_446 167.03(11)
As O3 H . . 108(3)
Rb1B O3 H . . 92(3)
Rb2B O3 H . . 125(3)
Rb2A O3 H . . 124(3)
Rb1B O3 H 3 . 105(3)
Rb1A O3 H . . 99(3)
Rb2B O3 H 2 . 120(3)
Rb2B O3 H 3 . 127(3)
Rb1B O3 H 2 . 100(3)
Rb2A O3 H 25_446 . 68(3)
As O4 In1 6_556 1_545 127.87(9)
As O4 Rb2B 6_556 34_545 85.47(16)
In1 O4 Rb2B 1_545 34_545 106.35(17)
As O4 Rb2A 6_556 34_545 86.47(7)
In1 O4 Rb2A 1_545 34_545 103.30(7)
Rb2B O4 Rb2A 34_545 34_545 3.25(18)
As O4 Rb1A 6_556 1_655 131.05(7)
In1 O4 Rb1A 1_545 1_655 90.25(5)
Rb2B O4 Rb1A 34_545 1_655 115.02(15)
Rb2A O4 Rb1A 34_545 1_655 116.54(4)
As O4 Rb1A 6_556 . 48.38(5)
In1 O4 Rb1A 1_545 . 80.54(5)
Rb2B O4 Rb1A 34_545 . 109.65(15)
Rb2A O4 Rb1A 34_545 . 108.26(4)
Rb1A O4 Rb1A 1_655 . 135.18(4)

loop_
_geom_bond_atom_site_label_1
_geom_bond_atom_site_label_2
_geom_bond_site_symmetry_2
_geom_bond_distance
_geom_bond_publ_flag
Rb1A Rb1B 2 0.44(3) ?
Rb1A Rb1B 3 0.44(3) ?
Rb1A O3 5_556 3.042(2) y
Rb1A O3 2 3.042(2) y
Rb1A O3 4_556 3.042(2) y
Rb1A O3 6_556 3.042(2) y
Rb1A O3 3 3.042(2) y
Rb1A O3 . 3.042(2) y
Rb1A O2 . 3.3114(19) y
Rb1A O2 6_556 3.3115(19) y
Rb1A O2 4_556 3.3114(19) y
Rb1A O2 3 3.3114(19) y
Rb1A O2 5_556 3.3114(18) y
Rb1A O2 2 3.3114(18) y
Rb1A As 5_556 3.8862(5) ?
Rb1A H . 3.28(4) ?
Rb1A H 2 3.28(4) ?
Rb1A H 3 3.28(4) ?
Rb1A H 4_556 3.28(4) ?
Rb1A H 5_556 3.28(4) ?
Rb1A H 6_556 3.28(4) ?
Rb1B Rb1B 2 0.76(6) ?
Rb1B Rb1B 3 0.76(5) ?
Rb1B O3 6_556 2.842(12) ?
Rb1B O3 . 2.842(12) ?
Rb1B O2 4_556 2.98(2) ?
Rb1B O2 2 2.98(2) ?
Rb1B O3 4_556 3.035(3) ?
Rb1B O3 2 3.035(3) ?
Rb1B O2 . 3.312(3) ?
Rb1B O2 6_556 3.312(3) ?
Rb1B O3 5_556 3.32(2) ?
Rb1B O3 3 3.32(2) ?
Rb1B H . 2.99(4) ?
Rb1B H 6_556 2.99(4) ?
Rb2A Rb2B 3 0.249(8) ?
Rb2A Rb2B 2 0.249(8) ?
Rb2A O3 . 3.006(5) y
Rb2A O3 2 3.006(5) y
Rb2A O3 3 3.006(5) y
Rb2A O1 25_546 3.462(3) y
Rb2A O1 26_566 3.462(3) y
Rb2A O1 27_346 3.462(3) y
Rb2A O4 30_445 3.668(5) y
Rb2A O4 28_455 3.668(5) y
Rb2A O4 29 3.668(5) y
Rb2A O1 3_665 3.830(3) y
Rb2A O1 1_455 3.830(3) y
Rb2A O1 2_545 3.830(3) y
Rb2A O3 25_446 3.888(4) ?
Rb2B Rb2B 2 0.423(14) ?
Rb2B Rb2B 3 0.423(14) ?
Rb2B O3 . 2.911(9) ?
Rb2B O3 3 3.056(9) ?
Rb2B O3 2 3.185(8) ?
Rb2B O1 27_346 3.259(8) ?
Rb2B O1 25_546 3.436(9) ?
Rb2B O4 28_455 3.525(8) ?
Rb2B O1 1_455 3.608(9) ?
Rb2B As 27_456 3.781(8) ?
Rb2B As 25_446 3.869(8) ?
Rb2B As . 3.945(9) ?
In1 O2 2_565 2.1306(17) y
In1 O2 3 2.1306(17) y
In1 O2 1_665 2.1306(17) y
In1 O4 1_565 2.1457(17) y
In1 O4 2 2.1457(16) y
In1 O4 3_665 2.1457(16) y
In2 O1 26_566 2.1312(19) y
In2 O1 27_456 2.131(2) y
In2 O1 2 2.1312(19) y
In2 O1 3_665 2.131(2) y
In2 O1 1_565 2.1312(19) y
In2 O1 25_556 2.1312(19) y
As O1 1_455 1.6508(18) y
As O2 . 1.6668(17) y
As O4 6_556 1.6736(17) y
As O3 . 1.7409(19) y
O3 H . 0.83(3) ?

loop_
_geom_hbond_atom_site_label_D
_geom_hbond_atom_site_label_H
_geom_hbond_atom_site_label_A
_geom_hbond_site_symmetry_A
_geom_hbond_distance_DH
_geom_hbond_distance_HA
_geom_hbond_distance_DA
_geom_hbond_angle_DHA
O3 H O4 4_546 0.83(3) 1.82(3) 2.634(2) 168(4)
